data_1577348
loop_
_publ_author_name
'Li, Zhuojun'
'Shi, Xiangqian'
'Zhang, Dongke'
'Wu, Qian'

_publ_section_title
;
 Conversion of trifluoromethyls into esters along with polyether upcycling
 <i>via</i> cation-transfer-catalyzed C-O/C-F metathesis.
;
_journal_issue 20
_journal_name_full 'Chemical science'
_journal_page_first 9952
_journal_page_last 9959
_journal_paper_doi 10.1039/d5sc10208a
_journal_volume 17
_journal_year 2026
_chemical_formula_moiety 'C5 H12 Br O, B C24 F20'
_chemical_formula_sum 'C29 H12 B Br F20 O'
_chemical_formula_weight 847.11
_space_group_crystal_system monoclinic
_space_group_IT_number 14
_space_group_name_Hall '-P 2ybc'
_space_group_name_H-M_alt 'P 1 21/c 1'
_atom_sites_solution_hydrogens geom
_atom_sites_solution_primary dual
_audit_creation_date 2024-07-04
_audit_creation_method
;
Olex2 1.3
(compiled 2020.11.12 svn.r5f609507 for OlexSys, GUI svn.r6408)
;
_audit_update_record
;
2025-05-21 deposited with the CCDC.	2026-04-01 downloaded from the CCDC.
;
_cell_angle_alpha 90
_cell_angle_beta 90.4630(10)
_cell_angle_gamma 90
_cell_formula_units_Z 4
_cell_length_a 14.57950(10)
_cell_length_b 11.37660(10)
_cell_length_c 17.94160(10)
_cell_measurement_reflns_used 39412
_cell_measurement_temperature 113.15
_cell_measurement_theta_max 78.6420
_cell_measurement_theta_min 2.5650
_cell_volume 2975.79(4)
_computing_cell_refinement 'CrysAlisPro 1.171.39.46 (Rigaku OD, 2018)'
_computing_data_collection 'CrysAlisPro 1.171.39.46 (Rigaku OD, 2018)'
_computing_data_reduction 'CrysAlisPro 1.171.39.46 (Rigaku OD, 2018)'
_computing_molecular_graphics 'Olex2 1.3 (Dolomanov et al., 2009)'
_computing_publication_material 'Olex2 1.3 (Dolomanov et al., 2009)'
_computing_structure_refinement 'SHELXL 2018/3 (Sheldrick, 2015)'
_computing_structure_solution 'SHELXT 2018/2 (Sheldrick, 2018)'
_diffrn_ambient_temperature 113.15
_diffrn_detector 'CCD plate'
_diffrn_measured_fraction_theta_full 0.995
_diffrn_measured_fraction_theta_max 0.991
_diffrn_measurement_details
;
List of Runs (angles in degrees, time in seconds):

  # Type    Start    End  Width  t~exp~   \w     \q     \k     \f   Frames
#--------------------------------------------------------------------------
  1  \w    -84.00  35.00   0.50    0.50    --    5.00 -57.00  90.00  238
  2  \w   -138.00 -18.00   0.50    0.50    --  -48.80 -52.00 -18.92  240
  3  \w    -79.00  41.00   0.50    0.50    --  -48.80  57.00-150.00  240
  4  \w   -138.00 -18.00   0.50    0.50    --  -48.80 -60.00  61.94  240
  5  \w   -138.00 -14.00   0.50    0.50    --  -48.80 -72.00 -30.00  248
  6  \w   -138.00 -18.00   0.50    0.50    --  -48.80 -53.00  18.22  240
  7  \w   -138.00 -16.00   0.50    0.50    --  -48.80 -65.00 -83.96  244
  8  \w   -199.00 -80.00   0.50    0.50    -- -110.00 -49.00  93.94  238
  9  \w   -144.00 -21.00   0.50    0.50    -- -110.00  72.00  90.00  246
 10  \w   -199.00 -79.00   0.50    0.50    -- -110.00 -45.00 -81.26  240
 11  \w   -199.00 -78.00   0.50    0.50    -- -110.00 -64.00  -4.20  242
 12  \w   -144.00 -21.00   0.50    0.50    -- -110.00  72.00 -90.00  246
 13  \w   -144.00 -21.00   0.50    0.50    -- -110.00  72.00   0.00  246
 14  \w   -199.00 -76.00   0.50    0.50    -- -110.00 -72.00 -30.00  246
 15  \w   -190.00-124.00   0.50    0.50    -- -110.00 -47.00  48.06  132
 16  \w   -122.00 -22.00   0.50    0.50    -- -110.00  72.00-150.00  200
 17  \w   -198.00-127.00   0.50    0.50    -- -110.00 -19.00-180.00  142
 18  \w   -110.00 -76.00   0.50    0.50    -- -110.00  72.00 -60.00   68
 19  \w   -139.00 -87.00   0.50    0.50    -- -110.00  57.00 -90.00  104
 20  \w    -73.00 -22.00   0.50    0.50    -- -110.00  72.00  30.00  102
 21  \w    -99.00 -67.00   0.50    0.50    -- -110.00  72.00-180.00   64
 22  \w   -143.00 -24.00   0.50    0.50    -- -110.00  72.00 -30.00  238
 23  \w   -152.00-116.00   0.50    0.50    -- -110.00  19.00-150.00   72
 24  \w   -115.00 -71.00   0.50    0.50    -- -110.00  72.00  60.00   88
 25  \w   -144.00-108.00   0.50    0.50    -- -110.00  72.00-180.00   72
 26  \w    -73.00 -22.00   0.50    0.50    -- -110.00  19.00-150.00  102
 27  \w   -141.00 -81.00   0.50    0.50    -- -110.00  72.00  30.00  120
 28  \w   -170.00-102.00   0.50    0.50    -- -110.00 -71.00-134.20  136
 29  \w    -53.00 -22.00   0.50    0.50    -- -110.00  57.00 -90.00   62
 30  \w    -94.00 -21.00   0.50    0.50    -- -110.00  72.00-120.00  146
 31  \w   -188.00-111.00   0.50    0.50    -- -110.00 -43.00 -56.88  154
;
_diffrn_measurement_device 'four-circle diffractometer'
_diffrn_measurement_device_type 'XtaLAB AFC12 (RCD3): Kappa single'
_diffrn_measurement_method '\w scans'
_diffrn_orient_matrix_type 'CrysAlisPro convention (1999,Acta A55,543-557)'
_diffrn_orient_matrix_UB_11 0.0489844000
_diffrn_orient_matrix_UB_12 -0.0073021000
_diffrn_orient_matrix_UB_13 0.0762531000
_diffrn_orient_matrix_UB_21 -0.0926605000
_diffrn_orient_matrix_UB_22 -0.0230944000
_diffrn_orient_matrix_UB_23 0.0379473000
_diffrn_orient_matrix_UB_31 0.0134101000
_diffrn_orient_matrix_UB_32 -0.1332752000
_diffrn_orient_matrix_UB_33 -0.0107078000
_diffrn_radiation_monochromator mirror
_diffrn_radiation_probe x-ray
_diffrn_radiation_type 'Cu K\a'
_diffrn_radiation_wavelength 1.54184
_diffrn_reflns_av_R_equivalents 0.0362
_diffrn_reflns_av_unetI/netI 0.0141
_diffrn_reflns_Laue_measured_fraction_full 0.995
_diffrn_reflns_Laue_measured_fraction_max 0.991
_diffrn_reflns_limit_h_max 18
_diffrn_reflns_limit_h_min -18
_diffrn_reflns_limit_k_max 12
_diffrn_reflns_limit_k_min -13
_diffrn_reflns_limit_l_max 22
_diffrn_reflns_limit_l_min -22
_diffrn_reflns_number 50879
_diffrn_reflns_point_group_measured_fraction_full 0.995
_diffrn_reflns_point_group_measured_fraction_max 0.991
_diffrn_reflns_theta_full 67.684
_diffrn_reflns_theta_max 74.503
_diffrn_reflns_theta_min 3.031
_diffrn_source 'Rotating-anode X-ray tube'
_diffrn_source_type 'Rigaku (Cu) X-ray Source'
_exptl_absorpt_coefficient_mu 3.323
_exptl_absorpt_correction_T_max 1.00000
_exptl_absorpt_correction_T_min 0.12398
_exptl_absorpt_correction_type multi-scan
_exptl_absorpt_process_details
;
CrysAlisPro 1.171.39.46 (Rigaku Oxford Diffraction, 2018)
Empirical absorption correction using spherical harmonics,
 implemented in SCALE3 ABSPACK scaling algorithm.
;
_exptl_crystal_colour colourless
_exptl_crystal_colour_primary colourless
_exptl_crystal_density_diffrn 1.891
_exptl_crystal_description block
_exptl_crystal_F_000 1656
_exptl_crystal_size_max 0.42
_exptl_crystal_size_mid 0.26
_exptl_crystal_size_min 0.24
_refine_diff_density_max 0.807
_refine_diff_density_min -2.013
_refine_diff_density_rms 0.121
_refine_ls_extinction_method none
_refine_ls_goodness_of_fit_ref 1.041
_refine_ls_hydrogen_treatment constr
_refine_ls_matrix_type full
_refine_ls_number_parameters 471
_refine_ls_number_reflns 6034
_refine_ls_number_restraints 0
_refine_ls_restrained_S_all 1.041
_refine_ls_R_factor_all 0.0694
_refine_ls_R_factor_gt 0.0687
_refine_ls_shift/su_max 0.001
_refine_ls_shift/su_mean 0.000
_refine_ls_structure_factor_coef Fsqd
_refine_ls_weighting_details 'w=1/[\s^2^(Fo^2^)+(0.1244P)^2^+9.1296P] where P=(Fo^2^+2Fc^2^)/3'
_refine_ls_weighting_scheme calc
_refine_ls_wR_factor_gt 0.2108
_refine_ls_wR_factor_ref 0.2113
_reflns_Friedel_coverage 0.000
_reflns_number_gt 5879
_reflns_number_total 6034
_reflns_threshold_expression 'I > 2\s(I)'
_cod_data_source_file d5sc10208a2.cif
_cod_data_source_block p20240703f
_cod_database_code 1577348
_shelx_shelxl_version_number 2018/3
_shelx_space_group_comment
;
The symmetry employed for this shelxl refinement is uniquely defined
by the following loop, which should always be used as a source of
symmetry information in preference to the above space-group names.
They are only intended as comments.
;
_shelx_estimated_absorpt_t_max 0.503
_shelx_estimated_absorpt_t_min 0.336
_reflns_odcompleteness_completeness 99.16
_reflns_odcompleteness_iscentric 1
_reflns_odcompleteness_theta 74.33
_olex2_refinement_description
;
1. Fixed Uiso
 At 1.2 times of:
  All C(H,H) groups
 At 1.5 times of:
  All C(H,H,H) groups
2.a Secondary CH2 refined with riding coordinates:
 C1(H1A,H1B), C2(H2A,H2B), C3(H3A,H3B)
2.b Idealised Me refined as rotating group:
 C4(H4A,H4B,H4C), C5(H5A,H5B,H5C)
;
_olex2_submission_special_instructions 'No special instructions were received'
_oxdiff_exptl_absorpt_empirical_details
;
Empirical correction (ABSPACK) includes:
- Absorption correction using spherical harmonics
- Frame scaling
;
_oxdiff_exptl_absorpt_empirical_full_max 5.504
_oxdiff_exptl_absorpt_empirical_full_min 0.589

loop_
_space_group_symop_operation_xyz
'x, y, z'
'-x, y+1/2, -z+1/2'
'-x, -y, -z'
'x, -y-1/2, z-1/2'

loop_
_atom_site_label
_atom_site_type_symbol
_atom_site_fract_x
_atom_site_fract_y
_atom_site_fract_z
_atom_site_U_iso_or_equiv
_atom_site_adp_type
_atom_site_occupancy
_atom_site_site_symmetry_order
_atom_site_calc_flag
_atom_site_refinement_flags_posn
_atom_site_refinement_flags_adp
_atom_site_refinement_flags_occupancy
_atom_site_disorder_assembly
_atom_site_disorder_group
Br1 Br 0.52332(5) 0.67482(6) -0.02638(3) 0.0635(2) Uani 1 1 d . . . . .
O1 O 0.7830(2) 0.6891(3) 0.12748(17) 0.0401(7) Uani 1 1 d . . . . .
C1 C 0.5291(3) 0.6495(5) 0.0803(3) 0.0461(10) Uani 1 1 d . . . . .
H1A H 0.508724 0.721779 0.106051 0.055 Uiso 1 1 calc R U . . .
H1B H 0.486409 0.585397 0.093696 0.055 Uiso 1 1 calc R U . . .
C2 C 0.6245(3) 0.6181(4) 0.1070(3) 0.0448(10) Uani 1 1 d . . . . .
H2A H 0.647629 0.550549 0.077813 0.054 Uiso 1 1 calc R U . . .
H2B H 0.622319 0.594256 0.160002 0.054 Uiso 1 1 calc R U . . .
C3 C 0.6895(3) 0.7211(4) 0.0986(3) 0.0433(10) Uani 1 1 d . . . . .
H3A H 0.693477 0.743501 0.045394 0.052 Uiso 1 1 calc R U . . .
H3B H 0.665783 0.789478 0.126635 0.052 Uiso 1 1 calc R U . . .
C4 C 0.7895(4) 0.6801(6) 0.2087(3) 0.0607(14) Uani 1 1 d . . . . .
H4A H 0.783198 0.758425 0.230752 0.091 Uiso 1 1 calc R U . . .
H4B H 0.849112 0.646732 0.222737 0.091 Uiso 1 1 calc R U . . .
H4C H 0.740386 0.629014 0.226959 0.091 Uiso 1 1 calc R U . . .
C5 C 0.8563(4) 0.7676(5) 0.0983(3) 0.0488(11) Uani 1 1 d . . . . .
H5A H 0.853616 0.768517 0.043735 0.073 Uiso 1 1 calc R U . . .
H5B H 0.916430 0.738455 0.114770 0.073 Uiso 1 1 calc R U . . .
H5C H 0.847172 0.847488 0.117321 0.073 Uiso 1 1 calc R U . . .
F1 F 0.10270(15) 0.53876(19) 0.33291(12) 0.0300(5) Uani 1 1 d . . . . .
F2 F 0.04051(17) 0.5863(2) 0.46739(13) 0.0404(6) Uani 1 1 d . . . . .
F3 F 0.08806(18) 0.7865(3) 0.53898(12) 0.0426(6) Uani 1 1 d . . . . .
F4 F 0.20539(19) 0.9414(2) 0.47238(13) 0.0408(6) Uani 1 1 d . . . . .
F5 F 0.27034(15) 0.89591(19) 0.33676(12) 0.0310(5) Uani 1 1 d . . . . .
F6 F 0.41373(15) 0.8422(2) 0.22178(14) 0.0346(5) Uani 1 1 d . . . . .
F7 F 0.57956(16) 0.7842(2) 0.26749(17) 0.0463(6) Uani 1 1 d . . . . .
F8 F 0.60856(17) 0.5889(2) 0.35186(18) 0.0503(7) Uani 1 1 d . . . . .
F9 F 0.46225(17) 0.4475(2) 0.38672(15) 0.0408(6) Uani 1 1 d . . . . .
F10 F 0.29667(14) 0.49437(18) 0.33218(12) 0.0300(5) Uani 1 1 d . . . . .
F11 F 0.33138(15) 0.4785(2) 0.17396(13) 0.0350(5) Uani 1 1 d . . . . .
F12 F 0.24761(19) 0.3172(2) 0.09152(17) 0.0496(7) Uani 1 1 d . . . . .
F13 F 0.06585(19) 0.3321(2) 0.06178(16) 0.0481(7) Uani 1 1 d . . . . .
F14 F -0.03400(15) 0.5137(2) 0.11953(13) 0.0362(5) Uani 1 1 d . . . . .
F15 F 0.04652(14) 0.67286(18) 0.20654(12) 0.0277(4) Uani 1 1 d . . . . .
F16 F 0.11352(16) 0.9153(2) 0.24828(12) 0.0332(5) Uani 1 1 d . . . . .
F17 F 0.10950(19) 1.0817(2) 0.14621(15) 0.0438(6) Uani 1 1 d . . . . .
F18 F 0.2144(2) 1.0658(2) 0.02126(15) 0.0498(7) Uani 1 1 d . . . . .
F19 F 0.32542(19) 0.8759(3) 0.00285(13) 0.0465(6) Uani 1 1 d . . . . .
F20 F 0.33248(15) 0.7071(2) 0.10605(12) 0.0328(5) Uani 1 1 d . . . . .
C6 C 0.1877(2) 0.7178(3) 0.32556(18) 0.0217(6) Uani 1 1 d . . . . .
C7 C 0.1295(2) 0.6417(3) 0.36327(19) 0.0239(7) Uani 1 1 d . . . . .
C8 C 0.0969(3) 0.6635(3) 0.4344(2) 0.0290(8) Uani 1 1 d . . . . .
C9 C 0.1216(3) 0.7635(4) 0.47092(19) 0.0311(8) Uani 1 1 d . . . . .
C10 C 0.1802(3) 0.8418(3) 0.4372(2) 0.0298(8) Uani 1 1 d . . . . .
C11 C 0.2116(2) 0.8165(3) 0.3666(2) 0.0254(7) Uani 1 1 d . . . . .
C12 C 0.3455(2) 0.6687(3) 0.27175(19) 0.0231(7) Uani 1 1 d . . . . .
C13 C 0.4209(2) 0.7404(3) 0.2597(2) 0.0262(7) Uani 1 1 d . . . . .
C14 C 0.5087(3) 0.7134(4) 0.2847(2) 0.0324(8) Uani 1 1 d . . . . .
C15 C 0.5237(3) 0.6146(4) 0.3270(2) 0.0345(8) Uani 1 1 d . . . . .
C16 C 0.4509(3) 0.5432(3) 0.3439(2) 0.0304(8) Uani 1 1 d . . . . .
C17 C 0.3650(2) 0.5716(3) 0.3155(2) 0.0249(7) Uani 1 1 d . . . . .
C18 C 0.1928(2) 0.5827(3) 0.19801(18) 0.0215(6) Uani 1 1 d . . . . .
C19 C 0.2395(2) 0.4900(3) 0.1655(2) 0.0267(7) Uani 1 1 d . . . . .
C20 C 0.1980(3) 0.4051(3) 0.1216(2) 0.0318(8) Uani 1 1 d . . . . .
C21 C 0.1056(3) 0.4118(3) 0.1069(2) 0.0318(8) Uani 1 1 d . . . . .
C22 C 0.0558(2) 0.5025(3) 0.1364(2) 0.0275(7) Uani 1 1 d . . . . .
C23 C 0.0998(2) 0.5842(3) 0.18055(19) 0.0228(6) Uani 1 1 d . . . . .
C24 C 0.2277(2) 0.8038(3) 0.18512(19) 0.0231(7) Uani 1 1 d . . . . .
C25 C 0.1701(2) 0.9005(3) 0.18971(19) 0.0261(7) Uani 1 1 d . . . . .
C26 C 0.1651(3) 0.9881(3) 0.1356(2) 0.0325(8) Uani 1 1 d . . . . .
C27 C 0.2178(3) 0.9809(3) 0.0735(2) 0.0342(9) Uani 1 1 d . . . . .
C28 C 0.2740(3) 0.8851(4) 0.0644(2) 0.0329(8) Uani 1 1 d . . . . .
C29 C 0.2769(2) 0.7997(3) 0.1188(2) 0.0261(7) Uani 1 1 d . . . . .
B1 B 0.2382(3) 0.6938(3) 0.2452(2) 0.0213(7) Uani 1 1 d . . . . .

loop_
_atom_site_aniso_label
_atom_site_aniso_U_11
_atom_site_aniso_U_22
_atom_site_aniso_U_33
_atom_site_aniso_U_23
_atom_site_aniso_U_13
_atom_site_aniso_U_12
Br1 0.0654(4) 0.0732(5) 0.0517(4) 0.0053(3) -0.0128(3) -0.0061(3)
O1 0.0473(17) 0.0348(15) 0.0380(16) 0.0022(12) -0.0061(13) 0.0088(12)
C1 0.047(2) 0.050(3) 0.042(2) -0.002(2) -0.0018(19) 0.003(2)
C2 0.047(2) 0.041(2) 0.046(2) 0.0008(19) -0.0032(19) 0.0072(19)
C3 0.047(2) 0.035(2) 0.047(2) 0.0017(18) -0.0084(19) 0.0095(18)
C4 0.066(3) 0.078(4) 0.038(3) 0.012(2) -0.008(2) 0.004(3)
C5 0.052(3) 0.043(3) 0.051(3) 0.008(2) -0.009(2) 0.006(2)
F1 0.0347(11) 0.0251(10) 0.0300(10) 0.0021(8) -0.0011(8) -0.0069(8)
F2 0.0387(12) 0.0536(15) 0.0288(11) 0.0136(10) 0.0024(9) -0.0064(11)
F3 0.0446(14) 0.0639(17) 0.0192(10) -0.0049(10) 0.0009(9) 0.0116(12)
F4 0.0530(14) 0.0376(13) 0.0318(11) -0.0151(10) -0.0076(10) 0.0016(11)
F5 0.0386(12) 0.0255(11) 0.0289(10) -0.0032(8) -0.0051(9) -0.0070(9)
F6 0.0303(11) 0.0295(11) 0.0438(13) 0.0092(9) -0.0070(9) -0.0096(9)
F7 0.0275(12) 0.0440(14) 0.0672(18) -0.0009(12) -0.0086(11) -0.0118(10)
F8 0.0265(12) 0.0470(15) 0.0771(19) -0.0026(13) -0.0234(12) 0.0069(10)
F9 0.0421(13) 0.0308(12) 0.0493(14) 0.0077(10) -0.0158(11) 0.0109(10)
F10 0.0281(10) 0.0233(10) 0.0383(11) 0.0085(8) -0.0043(8) 0.0002(8)
F11 0.0255(10) 0.0344(12) 0.0451(13) -0.0139(10) -0.0060(9) 0.0072(9)
F12 0.0457(15) 0.0384(14) 0.0648(18) -0.0299(13) 0.0009(12) 0.0029(11)
F13 0.0443(14) 0.0463(15) 0.0536(16) -0.0254(12) -0.0067(12) -0.0160(11)
F14 0.0247(10) 0.0417(13) 0.0421(12) -0.0023(10) -0.0103(9) -0.0086(9)
F15 0.0228(10) 0.0273(11) 0.0330(11) -0.0027(8) -0.0057(8) 0.0034(8)
F16 0.0376(12) 0.0312(11) 0.0309(11) 0.0007(9) -0.0030(9) 0.0123(9)
F17 0.0545(15) 0.0286(12) 0.0479(14) 0.0069(10) -0.0188(12) 0.0114(11)
F18 0.0698(18) 0.0399(14) 0.0393(13) 0.0221(11) -0.0180(12) -0.0122(13)
F19 0.0519(15) 0.0597(17) 0.0280(12) 0.0088(11) 0.0056(10) -0.0124(13)
F20 0.0342(11) 0.0353(12) 0.0291(11) 0.0003(9) 0.0043(9) 0.0016(9)
C6 0.0223(15) 0.0218(16) 0.0207(15) 0.0023(12) -0.0066(12) 0.0034(12)
C7 0.0251(15) 0.0242(16) 0.0223(15) 0.0026(13) -0.0053(12) 0.0029(13)
C8 0.0264(17) 0.037(2) 0.0232(16) 0.0087(14) -0.0011(13) 0.0033(14)
C9 0.0322(18) 0.045(2) 0.0166(15) -0.0008(14) -0.0047(13) 0.0104(16)
C10 0.0352(19) 0.0299(19) 0.0241(17) -0.0055(14) -0.0094(14) 0.0069(15)
C11 0.0284(17) 0.0236(17) 0.0240(16) 0.0013(13) -0.0050(13) 0.0020(13)
C12 0.0245(16) 0.0214(16) 0.0233(16) -0.0015(12) -0.0041(12) 0.0005(12)
C13 0.0264(17) 0.0236(17) 0.0286(17) -0.0009(13) -0.0046(13) -0.0010(13)
C14 0.0242(17) 0.0325(19) 0.040(2) -0.0045(16) -0.0068(15) -0.0042(14)
C15 0.0235(17) 0.035(2) 0.045(2) -0.0074(17) -0.0148(15) 0.0067(15)
C16 0.0307(18) 0.0257(18) 0.0347(19) -0.0004(14) -0.0106(14) 0.0069(14)
C17 0.0244(16) 0.0215(16) 0.0288(17) -0.0011(13) -0.0050(13) 0.0017(12)
C18 0.0242(15) 0.0199(15) 0.0202(15) 0.0014(12) -0.0032(12) -0.0008(12)
C19 0.0250(16) 0.0246(17) 0.0303(17) -0.0023(13) -0.0036(13) 0.0002(13)
C20 0.0361(19) 0.0245(18) 0.0348(19) -0.0092(15) 0.0001(15) 0.0005(15)
C21 0.0357(19) 0.0271(18) 0.0325(18) -0.0086(15) -0.0029(15) -0.0118(15)
C22 0.0252(17) 0.0290(18) 0.0282(17) 0.0010(14) -0.0046(13) -0.0081(14)
C23 0.0234(16) 0.0213(16) 0.0238(16) 0.0007(12) -0.0029(12) -0.0012(12)
C24 0.0261(16) 0.0214(16) 0.0217(15) 0.0006(12) -0.0063(12) -0.0028(12)
C25 0.0310(17) 0.0216(17) 0.0254(16) 0.0006(13) -0.0088(13) -0.0006(13)
C26 0.042(2) 0.0228(17) 0.0328(19) 0.0042(14) -0.0168(16) -0.0017(15)
C27 0.045(2) 0.0282(19) 0.0292(18) 0.0098(15) -0.0171(16) -0.0113(16)
C28 0.038(2) 0.038(2) 0.0225(17) 0.0049(15) -0.0060(14) -0.0128(16)
C29 0.0288(17) 0.0253(17) 0.0241(16) -0.0004(13) -0.0030(13) -0.0046(13)
B1 0.0234(17) 0.0179(17) 0.0226(17) 0.0003(13) -0.0038(13) 0.0005(13)

loop_
_atom_type_symbol
_atom_type_description
_atom_type_scat_dispersion_real
_atom_type_scat_dispersion_imag
_atom_type_scat_source
C C 0.0181 0.0091 'International Tables Vol C Tables 4.2.6.8 and 6.1.1.4'
H H 0.0000 0.0000 'International Tables Vol C Tables 4.2.6.8 and 6.1.1.4'
B B 0.0090 0.0039 'International Tables Vol C Tables 4.2.6.8 and 6.1.1.4'
Br Br -0.6763 1.2805 'International Tables Vol C Tables 4.2.6.8 and 6.1.1.4'
F F 0.0727 0.0534 'International Tables Vol C Tables 4.2.6.8 and 6.1.1.4'
O O 0.0492 0.0322 'International Tables Vol C Tables 4.2.6.8 and 6.1.1.4'

loop_
_geom_angle_atom_site_label_1
_geom_angle_atom_site_label_2
_geom_angle_atom_site_label_3
_geom_angle
_geom_angle_site_symmetry_1
_geom_angle_site_symmetry_3
_geom_angle_publ_flag
C4 O1 C3 114.4(4) . . ?
C4 O1 C5 110.5(4) . . ?
C5 O1 C3 112.7(3) . . ?
Br1 C1 H1A 109.1 . . ?
Br1 C1 H1B 109.1 . . ?
H1A C1 H1B 107.9 . . ?
C2 C1 Br1 112.4(3) . . ?
C2 C1 H1A 109.1 . . ?
C2 C1 H1B 109.1 . . ?
C1 C2 H2A 109.4 . . ?
C1 C2 H2B 109.4 . . ?
C1 C2 C3 111.1(4) . . ?
H2A C2 H2B 108.0 . . ?
C3 C2 H2A 109.4 . . ?
C3 C2 H2B 109.4 . . ?
O1 C3 C2 110.2(4) . . ?
O1 C3 H3A 109.6 . . ?
O1 C3 H3B 109.6 . . ?
C2 C3 H3A 109.6 . . ?
C2 C3 H3B 109.6 . . ?
H3A C3 H3B 108.1 . . ?
O1 C4 H4A 109.5 . . ?
O1 C4 H4B 109.5 . . ?
O1 C4 H4C 109.5 . . ?
H4A C4 H4B 109.5 . . ?
H4A C4 H4C 109.5 . . ?
H4B C4 H4C 109.5 . . ?
O1 C5 H5A 109.5 . . ?
O1 C5 H5B 109.5 . . ?
O1 C5 H5C 109.5 . . ?
H5A C5 H5B 109.5 . . ?
H5A C5 H5C 109.5 . . ?
H5B C5 H5C 109.5 . . ?
C7 C6 B1 126.9(3) . . ?
C11 C6 C7 113.4(3) . . ?
C11 C6 B1 119.2(3) . . ?
F1 C7 C6 121.3(3) . . ?
F1 C7 C8 115.3(3) . . ?
C8 C7 C6 123.4(3) . . ?
F2 C8 C7 120.2(4) . . ?
F2 C8 C9 119.7(3) . . ?
C9 C8 C7 120.1(3) . . ?
F3 C9 C8 120.2(4) . . ?
F3 C9 C10 120.3(4) . . ?
C8 C9 C10 119.5(3) . . ?
F4 C10 C9 120.5(3) . . ?
F4 C10 C11 120.9(4) . . ?
C9 C10 C11 118.6(3) . . ?
F5 C11 C6 119.0(3) . . ?
F5 C11 C10 116.0(3) . . ?
C10 C11 C6 125.0(3) . . ?
C13 C12 B1 127.0(3) . . ?
C17 C12 C13 113.5(3) . . ?
C17 C12 B1 119.3(3) . . ?
F6 C13 C12 121.7(3) . . ?
F6 C13 C14 114.9(3) . . ?
C14 C13 C12 123.4(3) . . ?
F7 C14 C13 120.1(4) . . ?
F7 C14 C15 119.8(3) . . ?
C15 C14 C13 120.1(4) . . ?
F8 C15 C14 120.2(4) . . ?
F8 C15 C16 120.7(4) . . ?
C16 C15 C14 119.1(3) . . ?
F9 C16 C15 120.9(3) . . ?
F9 C16 C17 120.4(4) . . ?
C15 C16 C17 118.7(3) . . ?
F10 C17 C12 119.5(3) . . ?
F10 C17 C16 115.4(3) . . ?
C12 C17 C16 125.1(3) . . ?
C19 C18 C23 113.3(3) . . ?
C19 C18 B1 126.9(3) . . ?
C23 C18 B1 119.4(3) . . ?
F11 C19 C18 121.0(3) . . ?
F11 C19 C20 115.1(3) . . ?
C20 C19 C18 123.9(3) . . ?
F12 C20 C19 120.8(4) . . ?
F12 C20 C21 119.6(3) . . ?
C21 C20 C19 119.6(3) . . ?
F13 C21 C20 119.7(4) . . ?
F13 C21 C22 120.8(4) . . ?
C22 C21 C20 119.4(3) . . ?
F14 C22 C21 120.2(3) . . ?
F14 C22 C23 120.9(3) . . ?
C21 C22 C23 118.9(3) . . ?
F15 C23 C18 119.4(3) . . ?
F15 C23 C22 115.7(3) . . ?
C22 C23 C18 124.8(3) . . ?
C25 C24 C29 113.2(3) . . ?
C25 C24 B1 127.8(3) . . ?
C29 C24 B1 118.9(3) . . ?
F16 C25 C24 121.2(3) . . ?
F16 C25 C26 115.1(3) . . ?
C24 C25 C26 123.7(4) . . ?
F17 C26 C25 119.5(4) . . ?
F17 C26 C27 120.4(3) . . ?
C27 C26 C25 120.0(4) . . ?
F18 C27 C26 120.6(4) . . ?
F18 C27 C28 120.3(4) . . ?
C26 C27 C28 119.2(3) . . ?
F19 C28 C27 119.8(3) . . ?
F19 C28 C29 120.9(4) . . ?
C27 C28 C29 119.3(4) . . ?
F20 C29 C24 119.0(3) . . ?
F20 C29 C28 116.4(3) . . ?
C28 C29 C24 124.6(4) . . ?
C6 B1 C12 101.8(3) . . ?
C6 B1 C18 113.3(3) . . ?
C6 B1 C24 113.8(3) . . ?
C12 B1 C24 113.5(3) . . ?
C18 B1 C12 112.8(3) . . ?
C18 B1 C24 102.1(3) . . ?

loop_
_geom_bond_atom_site_label_1
_geom_bond_atom_site_label_2
_geom_bond_distance
_geom_bond_site_symmetry_2
_geom_bond_publ_flag
Br1 C1 1.936(5) . ?
O1 C3 1.499(5) . ?
O1 C4 1.463(6) . ?
O1 C5 1.492(6) . ?
C1 H1A 0.9900 . ?
C1 H1B 0.9900 . ?
C1 C2 1.511(7) . ?
C2 H2A 0.9900 . ?
C2 H2B 0.9900 . ?
C2 C3 1.516(7) . ?
C3 H3A 0.9900 . ?
C3 H3B 0.9900 . ?
C4 H4A 0.9800 . ?
C4 H4B 0.9800 . ?
C4 H4C 0.9800 . ?
C5 H5A 0.9800 . ?
C5 H5B 0.9800 . ?
C5 H5C 0.9800 . ?
F1 C7 1.348(4) . ?
F2 C8 1.344(4) . ?
F3 C9 1.345(4) . ?
F4 C10 1.346(4) . ?
F5 C11 1.358(4) . ?
F6 C13 1.347(4) . ?
F7 C14 1.348(5) . ?
F8 C15 1.344(4) . ?
F9 C16 1.342(4) . ?
F10 C17 1.363(4) . ?
F11 C19 1.353(4) . ?
F12 C20 1.349(4) . ?
F13 C21 1.344(4) . ?
F14 C22 1.347(4) . ?
F15 C23 1.358(4) . ?
F16 C25 1.351(4) . ?
F17 C26 1.352(5) . ?
F18 C27 1.347(4) . ?
F19 C28 1.344(5) . ?
F20 C29 1.350(4) . ?
C6 C7 1.392(5) . ?
C6 C11 1.386(5) . ?
C6 B1 1.647(5) . ?
C7 C8 1.387(5) . ?
C8 C9 1.360(6) . ?
C9 C10 1.377(6) . ?
C10 C11 1.381(5) . ?
C12 C13 1.387(5) . ?
C12 C17 1.383(5) . ?
C12 B1 1.657(5) . ?
C13 C14 1.387(5) . ?
C14 C15 1.373(6) . ?
C15 C16 1.372(6) . ?
C16 C17 1.386(5) . ?
C18 C19 1.386(5) . ?
C18 C23 1.390(5) . ?
C18 B1 1.656(5) . ?
C19 C20 1.383(5) . ?
C20 C21 1.372(6) . ?
C21 C22 1.370(6) . ?
C22 C23 1.376(5) . ?
C24 C25 1.387(5) . ?
C24 C29 1.395(5) . ?
C24 B1 1.658(5) . ?
C25 C26 1.394(5) . ?
C26 C27 1.360(6) . ?
C27 C28 1.374(6) . ?
C28 C29 1.378(5) . ?

loop_
_geom_torsion_atom_site_label_1
_geom_torsion_atom_site_label_2
_geom_torsion_atom_site_label_3
_geom_torsion_atom_site_label_4
_geom_torsion
_geom_torsion_site_symmetry_1
_geom_torsion_site_symmetry_2
_geom_torsion_site_symmetry_3
_geom_torsion_site_symmetry_4
_geom_torsion_publ_flag
Br1 C1 C2 C3 67.6(5) . . . . ?
C1 C2 C3 O1 178.3(4) . . . . ?
C4 O1 C3 C2 -72.3(5) . . . . ?
C5 O1 C3 C2 160.4(4) . . . . ?
F1 C7 C8 F2 -1.9(5) . . . . ?
F1 C7 C8 C9 178.3(3) . . . . ?
F2 C8 C9 F3 -1.7(5) . . . . ?
F2 C8 C9 C10 179.3(3) . . . . ?
F3 C9 C10 F4 0.9(5) . . . . ?
F3 C9 C10 C11 -178.5(3) . . . . ?
F4 C10 C11 F5 1.7(5) . . . . ?
F4 C10 C11 C6 -178.4(3) . . . . ?
F6 C13 C14 F7 -3.1(5) . . . . ?
F6 C13 C14 C15 177.0(3) . . . . ?
F7 C14 C15 F8 0.7(6) . . . . ?
F7 C14 C15 C16 -179.7(4) . . . . ?
F8 C15 C16 F9 1.5(6) . . . . ?
F8 C15 C16 C17 -178.4(4) . . . . ?
F9 C16 C17 F10 -2.3(5) . . . . ?
F9 C16 C17 C12 179.1(3) . . . . ?
F11 C19 C20 F12 1.2(6) . . . . ?
F11 C19 C20 C21 -177.2(3) . . . . ?
F12 C20 C21 F13 -1.2(6) . . . . ?
F12 C20 C21 C22 -178.7(4) . . . . ?
F13 C21 C22 F14 -0.8(6) . . . . ?
F13 C21 C22 C23 -178.1(3) . . . . ?
F14 C22 C23 F15 1.5(5) . . . . ?
F14 C22 C23 C18 -176.9(3) . . . . ?
F16 C25 C26 F17 3.0(5) . . . . ?
F16 C25 C26 C27 -178.8(3) . . . . ?
F17 C26 C27 F18 -1.0(5) . . . . ?
F17 C26 C27 C28 179.7(3) . . . . ?
F18 C27 C28 F19 -0.2(5) . . . . ?
F18 C27 C28 C29 179.5(3) . . . . ?
F19 C28 C29 F20 -1.0(5) . . . . ?
F19 C28 C29 C24 178.2(3) . . . . ?
C6 C7 C8 F2 179.7(3) . . . . ?
C6 C7 C8 C9 0.0(5) . . . . ?
C7 C6 C11 F5 178.1(3) . . . . ?
C7 C6 C11 C10 -1.8(5) . . . . ?
C7 C6 B1 C12 -105.4(4) . . . . ?
C7 C6 B1 C18 15.9(5) . . . . ?
C7 C6 B1 C24 132.0(3) . . . . ?
C7 C8 C9 F3 178.1(3) . . . . ?
C7 C8 C9 C10 -0.9(5) . . . . ?
C8 C9 C10 F4 179.9(3) . . . . ?
C8 C9 C10 C11 0.5(5) . . . . ?
C9 C10 C11 F5 -178.9(3) . . . . ?
C9 C10 C11 C6 1.0(6) . . . . ?
C11 C6 C7 F1 -177.0(3) . . . . ?
C11 C6 C7 C8 1.3(5) . . . . ?
C11 C6 B1 C12 66.2(4) . . . . ?
C11 C6 B1 C18 -172.5(3) . . . . ?
C11 C6 B1 C24 -56.4(4) . . . . ?
C12 C13 C14 F7 176.4(3) . . . . ?
C12 C13 C14 C15 -3.5(6) . . . . ?
C13 C12 C17 F10 179.4(3) . . . . ?
C13 C12 C17 C16 -1.9(5) . . . . ?
C13 C12 B1 C6 -110.7(4) . . . . ?
C13 C12 B1 C18 127.6(4) . . . . ?
C13 C12 B1 C24 12.1(5) . . . . ?
C13 C14 C15 F8 -179.5(4) . . . . ?
C13 C14 C15 C16 0.2(6) . . . . ?
C14 C15 C16 F9 -178.2(4) . . . . ?
C14 C15 C16 C17 1.9(6) . . . . ?
C15 C16 C17 F10 177.6(3) . . . . ?
C15 C16 C17 C12 -1.0(6) . . . . ?
C17 C12 C13 F6 -176.3(3) . . . . ?
C17 C12 C13 C14 4.2(5) . . . . ?
C17 C12 B1 C6 64.0(4) . . . . ?
C17 C12 B1 C18 -57.7(4) . . . . ?
C17 C12 B1 C24 -173.2(3) . . . . ?
C18 C19 C20 F12 179.9(4) . . . . ?
C18 C19 C20 C21 1.4(6) . . . . ?
C19 C18 C23 F15 -177.6(3) . . . . ?
C19 C18 C23 C22 0.7(5) . . . . ?
C19 C18 B1 C6 -131.0(3) . . . . ?
C19 C18 B1 C12 -16.0(5) . . . . ?
C19 C18 B1 C24 106.2(4) . . . . ?
C19 C20 C21 F13 177.3(4) . . . . ?
C19 C20 C21 C22 -0.2(6) . . . . ?
C20 C21 C22 F14 176.7(3) . . . . ?
C20 C21 C22 C23 -0.6(6) . . . . ?
C21 C22 C23 F15 178.7(3) . . . . ?
C21 C22 C23 C18 0.3(6) . . . . ?
C23 C18 C19 F11 177.0(3) . . . . ?
C23 C18 C19 C20 -1.6(5) . . . . ?
C23 C18 B1 C6 56.6(4) . . . . ?
C23 C18 B1 C12 171.6(3) . . . . ?
C23 C18 B1 C24 -66.2(4) . . . . ?
C24 C25 C26 F17 -177.4(3) . . . . ?
C24 C25 C26 C27 0.8(6) . . . . ?
C25 C24 C29 F20 -177.2(3) . . . . ?
C25 C24 C29 C28 3.6(5) . . . . ?
C25 C24 B1 C6 -12.2(5) . . . . ?
C25 C24 B1 C12 -128.0(4) . . . . ?
C25 C24 B1 C18 110.3(4) . . . . ?
C25 C26 C27 F18 -179.2(3) . . . . ?
C25 C26 C27 C28 1.5(5) . . . . ?
C26 C27 C28 F19 179.0(3) . . . . ?
C26 C27 C28 C29 -1.2(5) . . . . ?
C27 C28 C29 F20 179.2(3) . . . . ?
C27 C28 C29 C24 -1.5(6) . . . . ?
C29 C24 C25 F16 176.4(3) . . . . ?
C29 C24 C25 C26 -3.2(5) . . . . ?
C29 C24 B1 C6 172.2(3) . . . . ?
C29 C24 B1 C12 56.4(4) . . . . ?
C29 C24 B1 C18 -65.3(4) . . . . ?
B1 C6 C7 F1 -5.0(5) . . . . ?
B1 C6 C7 C8 173.3(3) . . . . ?
B1 C6 C11 F5 5.4(5) . . . . ?
B1 C6 C11 C10 -174.5(3) . . . . ?
B1 C12 C13 F6 -1.4(6) . . . . ?
B1 C12 C13 C14 179.1(3) . . . . ?
B1 C12 C17 F10 4.1(5) . . . . ?
B1 C12 C17 C16 -177.3(3) . . . . ?
B1 C18 C19 F11 4.2(5) . . . . ?
B1 C18 C19 C20 -174.5(3) . . . . ?
B1 C18 C23 F15 -4.2(5) . . . . ?
B1 C18 C23 C22 174.2(3) . . . . ?
B1 C24 C25 F16 0.6(5) . . . . ?
B1 C24 C25 C26 -179.0(3) . . . . ?
B1 C24 C29 F20 -0.9(5) . . . . ?
B1 C24 C29 C28 179.8(3) . . . . ?
